data_7109409
loop_
_publ_author_name
'Tomoya Ishizuka'
'Yuta Saegusa'
'Yoshihito Shiota'
'Kazuhisa Ohtake'
'Kazunari Yoshizaw'
'Takahiko Kojima'

_publ_section_title
;
 Multiply-fused porphyrins-effects of extended pi-conjugation on the
 optical and electrochemical properties
;
_journal_name_full Chem.Commun.
_journal_page_first 5939
_journal_paper_doi 10.1039/c3cc42831a
_journal_volume 49
_journal_year 2013
_chemical_formula_sum 'C44 H24 N4 Zn'
_chemical_formula_weight 674.04
_chemical_name_systematic
;
?
;
_space_group_IT_number 14
_symmetry_cell_setting monoclinic
_symmetry_space_group_name_Hall '-P 2yn'
_symmetry_space_group_name_H-M 'P 1 21/n 1'
_atom_sites_solution_hydrogens geom
_atom_sites_solution_primary direct
_atom_sites_solution_secondary difmap
_audit_creation_method SHELXL-97
_cell_angle_alpha 90.00
_cell_angle_beta 98.1530(10)
_cell_angle_gamma 90.00
_cell_formula_units_Z 4
_cell_length_a 13.9576(14)
_cell_length_b 8.0178(8)
_cell_length_c 25.842(3)
_cell_measurement_temperature 116(2)
_cell_volume 2862.7(5)
_computing_structure_refinement 'SHELXL-97 (Sheldrick, 1997)'
_computing_structure_solution 'SHELXS-97 (Sheldrick, 1990)'
_diffrn_ambient_temperature 116(2)
_diffrn_measured_fraction_theta_full 0.973
_diffrn_measured_fraction_theta_max 0.973
_diffrn_radiation_monochromator graphite
_diffrn_radiation_source 'fine-focus sealed tube'
_diffrn_radiation_type MoK\a
_diffrn_radiation_wavelength 0.71073
_diffrn_reflns_av_R_equivalents 0.0220
_diffrn_reflns_av_sigmaI/netI 0.0290
_diffrn_reflns_limit_h_max 18
_diffrn_reflns_limit_h_min -18
_diffrn_reflns_limit_k_max 10
_diffrn_reflns_limit_k_min -8
_diffrn_reflns_limit_l_max 32
_diffrn_reflns_limit_l_min -23
_diffrn_reflns_number 15619
_diffrn_reflns_theta_full 27.58
_diffrn_reflns_theta_max 27.58
_diffrn_reflns_theta_min 1.57
_exptl_absorpt_coefficient_mu 0.903
_exptl_absorpt_correction_T_max 0.9563
_exptl_absorpt_correction_T_min 0.8994
_exptl_crystal_density_diffrn 1.564
_exptl_crystal_density_method 'not measured'
_exptl_crystal_F_000 1384
_exptl_crystal_size_max 0.12
_exptl_crystal_size_mid 0.12
_exptl_crystal_size_min 0.05
_refine_diff_density_max 0.601
_refine_diff_density_min -0.364
_refine_diff_density_rms 0.067
_refine_ls_extinction_method none
_refine_ls_goodness_of_fit_ref 1.055
_refine_ls_hydrogen_treatment constr
_refine_ls_matrix_type full
_refine_ls_number_parameters 442
_refine_ls_number_reflns 6456
_refine_ls_number_restraints 0
_refine_ls_restrained_S_all 1.055
_refine_ls_R_factor_all 0.0433
_refine_ls_R_factor_gt 0.0356
_refine_ls_shift/su_max 0.006
_refine_ls_shift/su_mean 0.001
_refine_ls_structure_factor_coef Fsqd
_refine_ls_weighting_details 'calc w=1/[\s^2^(Fo^2^)+(0.0530P)^2^+1.5946P] where P=(Fo^2^+2Fc^2^)/3'
_refine_ls_weighting_scheme calc
_refine_ls_wR_factor_gt 0.0941
_refine_ls_wR_factor_ref 0.0986
_reflns_number_gt 5559
_reflns_number_total 6456
_reflns_threshold_expression >2sigma(I)
_cod_data_source_file c3cc42831a.txt
_cod_data_source_block gusa10_2
_cod_database_code 7109409

loop_
_symmetry_equiv_pos_as_xyz
'x, y, z'
'-x+1/2, y+1/2, -z+1/2'
'-x, -y, -z'
'x-1/2, -y-1/2, z-1/2'

loop_
_atom_site_label
_atom_site_type_symbol
_atom_site_fract_x
_atom_site_fract_y
_atom_site_fract_z
_atom_site_U_iso_or_equiv
_atom_site_adp_type
_atom_site_occupancy
_atom_site_symmetry_multiplicity
_atom_site_calc_flag
_atom_site_refinement_flags
Zn1 Zn 0.510134(15) 0.30110(3) 0.970380(8) 0.02059(8) Uani 1 1 d .
N1 N 0.50986(12) 0.1934(2) 1.04600(6) 0.0203(3) Uani 1 1 d .
N2 N 0.37900(12) 0.3899(2) 0.96984(6) 0.0223(3) Uani 1 1 d .
N3 N 0.50453(11) 0.3809(2) 0.89355(6) 0.0205(3) Uani 1 1 d .
N4 N 0.64164(11) 0.2229(2) 0.96764(6) 0.0199(3) Uani 1 1 d .
C1 C 0.58201(13) 0.0983(2) 1.07296(7) 0.0202(4) Uani 1 1 d .
C2 C 0.54926(14) 0.0302(3) 1.11931(7) 0.0239(4) Uani 1 1 d .
H1 H 0.5850 -0.0411 1.1443 0.029 Uiso 1 1 calc R
C3 C 0.45874(14) 0.0867(3) 1.12039(7) 0.0235(4) Uani 1 1 d .
H2 H 0.4189 0.0634 1.1464 0.028 Uiso 1 1 calc R
C4 C 0.43342(14) 0.1899(2) 1.07437(7) 0.0203(4) Uani 1 1 d .
C5 C 0.34619(14) 0.2698(2) 1.05679(7) 0.0209(4) Uani 1 1 d .
C6 C 0.32686(14) 0.3541(3) 1.00861(7) 0.0212(4) Uani 1 1 d .
C7 C 0.22712(14) 0.3954(3) 0.99540(7) 0.0229(4) Uani 1 1 d .
C8 C 0.21603(14) 0.4548(3) 0.94548(7) 0.0229(4) Uani 1 1 d .
H3 H 0.1577 0.4921 0.9254 0.028 Uiso 1 1 calc R
C9 C 0.31232(13) 0.4497(3) 0.92903(7) 0.0215(4) Uani 1 1 d .
C10 C 0.33498(14) 0.4817(2) 0.87874(7) 0.0211(4) Uani 1 1 d .
C11 C 0.42837(13) 0.4567(2) 0.86358(7) 0.0206(4) Uani 1 1 d .
C12 C 0.45579(14) 0.5018(3) 0.81381(7) 0.0237(4) Uani 1 1 d .
H4 H 0.4164 0.5572 0.7860 0.028 Uiso 1 1 calc R
C13 C 0.54842(13) 0.4503(3) 0.81394(7) 0.0218(4) Uani 1 1 d .
H5 H 0.5860 0.4631 0.7863 0.026 Uiso 1 1 calc R
C14 C 0.57904(13) 0.3730(2) 0.86369(7) 0.0199(4) Uani 1 1 d .
C15 C 0.67089(14) 0.3003(2) 0.87960(7) 0.0192(4) Uani 1 1 d .
C16 C 0.70128(13) 0.2311(2) 0.92904(7) 0.0199(4) Uani 1 1 d .
C17 C 0.79330(13) 0.1494(3) 0.94768(7) 0.0210(4) Uani 1 1 d .
H6 H 0.8473 0.1383 0.9293 0.025 Uiso 1 1 calc R
C18 C 0.78618(13) 0.0922(2) 0.99681(7) 0.0207(4) Uani 1 1 d .
C19 C 0.69171(13) 0.1381(2) 1.00717(7) 0.0197(4) Uani 1 1 d .
C20 C 0.67113(14) 0.0761(2) 1.05523(7) 0.0199(4) Uani 1 1 d .
C21 C 0.25084(14) 0.2663(3) 1.07713(7) 0.0226(4) Uani 1 1 d .
C22 C 0.17847(14) 0.3389(3) 1.03929(7) 0.0234(4) Uani 1 1 d .
C23 C 0.08215(15) 0.3383(3) 1.04693(8) 0.0275(4) Uani 1 1 d .
H7 H 0.0338 0.3837 1.0212 0.033 Uiso 1 1 calc R
C24 C 0.05697(15) 0.2701(3) 1.09299(8) 0.0307(5) Uani 1 1 d .
H8 H -0.0088 0.2695 1.0986 0.037 Uiso 1 1 calc R
C25 C 0.12688(16) 0.2037(3) 1.13028(8) 0.0290(5) Uani 1 1 d .
H9 H 0.1088 0.1591 1.1616 0.035 Uiso 1 1 calc R
C26 C 0.22427(15) 0.2011(3) 1.12273(8) 0.0258(4) Uani 1 1 d .
H10 H 0.2719 0.1549 1.1487 0.031 Uiso 1 1 calc R
C27 C 0.25476(13) 0.5288(3) 0.83656(7) 0.0212(4) Uani 1 1 d .
C28 C 0.23677(14) 0.4306(3) 0.79139(7) 0.0248(4) Uani 1 1 d .
H11 H 0.2778 0.3385 0.7871 0.030 Uiso 1 1 calc R
C29 C 0.15986(15) 0.4661(3) 0.75276(8) 0.0282(4) Uani 1 1 d .
H12 H 0.1481 0.3976 0.7225 0.034 Uiso 1 1 calc R
C30 C 0.10022(14) 0.6010(3) 0.75813(8) 0.0271(4) Uani 1 1 d .
H13 H 0.0474 0.6250 0.7317 0.033 Uiso 1 1 calc R
C31 C 0.11786(15) 0.7008(3) 0.80215(8) 0.0284(4) Uani 1 1 d .
H14 H 0.0778 0.7947 0.8057 0.034 Uiso 1 1 calc R
C32 C 0.19415(14) 0.6639(3) 0.84124(8) 0.0244(4) Uani 1 1 d .
H15 H 0.2050 0.7321 0.8716 0.029 Uiso 1 1 calc R
C33 C 0.73962(13) 0.2927(2) 0.83995(7) 0.0196(4) Uani 1 1 d .
C34 C 0.82620(13) 0.3805(3) 0.84755(7) 0.0214(4) Uani 1 1 d .
H16 H 0.8425 0.4446 0.8785 0.026 Uiso 1 1 calc R
C35 C 0.88953(14) 0.3757(3) 0.81039(7) 0.0241(4) Uani 1 1 d .
H17 H 0.9480 0.4381 0.8157 0.029 Uiso 1 1 calc R
C36 C 0.86692(15) 0.2796(3) 0.76580(8) 0.0266(4) Uani 1 1 d .
H18 H 0.9101 0.2750 0.7406 0.032 Uiso 1 1 calc R
C37 C 0.78134(15) 0.1905(3) 0.75808(8) 0.0268(4) Uani 1 1 d .
H19 H 0.7663 0.1236 0.7277 0.032 Uiso 1 1 calc R
C38 C 0.71715(14) 0.1979(3) 0.79452(7) 0.0229(4) Uani 1 1 d .
H20 H 0.6578 0.1383 0.7885 0.028 Uiso 1 1 calc R
C39 C 0.76146(14) -0.0113(3) 1.07822(7) 0.0215(4) Uani 1 1 d .
C40 C 0.83129(14) -0.0003(3) 1.04294(7) 0.0215(4) Uani 1 1 d .
C41 C 0.92263(14) -0.0660(3) 1.05640(8) 0.0262(4) Uani 1 1 d .
H21 H 0.9686 -0.0598 1.0326 0.031 Uiso 1 1 calc R
C42 C 0.94733(15) -0.1414(3) 1.10499(8) 0.0307(5) Uani 1 1 d .
H22 H 1.0104 -0.1861 1.1144 0.037 Uiso 1 1 calc R
C43 C 0.88057(15) -0.1515(3) 1.13958(8) 0.0303(5) Uani 1 1 d .
H23 H 0.8984 -0.2031 1.1726 0.036 Uiso 1 1 calc R
C44 C 0.78693(15) -0.0868(3) 1.12656(8) 0.0253(4) Uani 1 1 d .
H24 H 0.7414 -0.0946 1.1505 0.030 Uiso 1 1 calc R

loop_
_atom_site_aniso_label
_atom_site_aniso_U_11
_atom_site_aniso_U_22
_atom_site_aniso_U_33
_atom_site_aniso_U_23
_atom_site_aniso_U_13
_atom_site_aniso_U_12
Zn1 0.02205(13) 0.02364(13) 0.01748(12) 0.00257(8) 0.00761(8) 0.00370(9)
N1 0.0244(8) 0.0210(8) 0.0167(7) -0.0001(6) 0.0073(6) 0.0011(7)
N2 0.0242(8) 0.0252(9) 0.0193(7) 0.0028(6) 0.0088(6) 0.0032(7)
N3 0.0219(8) 0.0226(9) 0.0185(7) 0.0018(6) 0.0078(6) 0.0019(7)
N4 0.0235(8) 0.0220(9) 0.0150(7) 0.0013(6) 0.0061(6) 0.0014(7)
C1 0.0252(9) 0.0207(10) 0.0150(8) -0.0016(7) 0.0038(7) -0.0021(8)
C2 0.0286(10) 0.0285(11) 0.0149(8) 0.0036(7) 0.0035(7) -0.0021(8)
C3 0.0286(10) 0.0271(11) 0.0161(8) 0.0010(7) 0.0076(7) -0.0018(8)
C4 0.0261(9) 0.0194(10) 0.0166(8) -0.0031(7) 0.0071(7) -0.0015(8)
C5 0.0261(10) 0.0208(10) 0.0175(8) -0.0022(7) 0.0094(7) -0.0020(8)
C6 0.0229(9) 0.0217(10) 0.0206(9) -0.0021(7) 0.0086(7) 0.0004(8)
C7 0.0246(9) 0.0232(10) 0.0224(9) -0.0032(7) 0.0084(7) 0.0004(8)
C8 0.0221(9) 0.0256(11) 0.0226(9) -0.0011(8) 0.0084(7) 0.0024(8)
C9 0.0214(9) 0.0222(10) 0.0215(9) 0.0013(7) 0.0055(7) 0.0011(8)
C10 0.0234(9) 0.0197(10) 0.0209(9) 0.0013(7) 0.0059(7) 0.0018(8)
C11 0.0227(9) 0.0213(10) 0.0189(9) 0.0017(7) 0.0062(7) 0.0013(8)
C12 0.0249(9) 0.0269(11) 0.0202(9) 0.0043(8) 0.0060(7) 0.0006(8)
C13 0.0233(9) 0.0253(10) 0.0182(8) 0.0031(7) 0.0073(7) 0.0001(8)
C14 0.0229(9) 0.0203(9) 0.0178(8) 0.0001(7) 0.0076(7) -0.0013(8)
C15 0.0224(9) 0.0192(9) 0.0174(8) -0.0013(7) 0.0073(7) -0.0017(7)
C16 0.0214(9) 0.0218(10) 0.0178(8) -0.0017(7) 0.0072(7) -0.0006(8)
C17 0.0215(9) 0.0239(10) 0.0185(9) -0.0008(7) 0.0055(7) -0.0007(8)
C18 0.0217(9) 0.0214(10) 0.0191(9) -0.0017(7) 0.0035(7) -0.0007(8)
C19 0.0229(9) 0.0194(9) 0.0172(8) -0.0020(7) 0.0040(7) 0.0003(7)
C20 0.0252(9) 0.0199(9) 0.0143(8) -0.0013(7) 0.0025(7) 0.0005(8)
C21 0.0264(10) 0.0216(10) 0.0218(9) -0.0050(7) 0.0100(8) -0.0033(8)
C22 0.0270(10) 0.0237(10) 0.0210(9) -0.0053(7) 0.0091(8) -0.0032(8)
C23 0.0243(10) 0.0344(12) 0.0246(10) -0.0058(8) 0.0067(8) -0.0020(9)
C24 0.0263(10) 0.0382(13) 0.0301(11) -0.0077(9) 0.0129(9) -0.0086(9)
C25 0.0331(11) 0.0303(12) 0.0267(10) -0.0024(8) 0.0148(9) -0.0068(9)
C26 0.0313(11) 0.0254(11) 0.0222(9) -0.0017(8) 0.0097(8) -0.0015(8)
C27 0.0201(9) 0.0243(10) 0.0206(9) 0.0038(7) 0.0070(7) -0.0009(8)
C28 0.0274(10) 0.0265(11) 0.0219(9) 0.0023(8) 0.0088(8) 0.0030(8)
C29 0.0335(11) 0.0322(12) 0.0195(9) 0.0000(8) 0.0059(8) -0.0046(9)
C30 0.0233(9) 0.0367(12) 0.0212(9) 0.0067(8) 0.0024(7) -0.0011(9)
C31 0.0235(10) 0.0318(12) 0.0310(11) 0.0051(9) 0.0072(8) 0.0051(9)
C32 0.0242(9) 0.0261(11) 0.0236(9) 0.0003(8) 0.0058(8) 0.0004(8)
C33 0.0212(9) 0.0210(10) 0.0175(8) 0.0029(7) 0.0056(7) 0.0038(7)
C34 0.0238(9) 0.0227(10) 0.0181(8) 0.0007(7) 0.0047(7) 0.0015(8)
C35 0.0196(9) 0.0288(11) 0.0246(9) 0.0047(8) 0.0057(7) 0.0010(8)
C36 0.0281(10) 0.0320(12) 0.0225(9) 0.0034(8) 0.0134(8) 0.0065(9)
C37 0.0319(11) 0.0316(12) 0.0178(9) -0.0034(8) 0.0069(8) 0.0051(9)
C38 0.0227(9) 0.0264(11) 0.0202(9) -0.0002(7) 0.0046(7) -0.0008(8)
C39 0.0234(9) 0.0204(10) 0.0205(9) -0.0031(7) 0.0019(7) -0.0022(8)
C40 0.0251(9) 0.0203(10) 0.0190(9) -0.0009(7) 0.0027(7) -0.0034(8)
C41 0.0218(9) 0.0310(11) 0.0259(10) 0.0045(8) 0.0038(8) -0.0021(8)
C42 0.0213(10) 0.0378(13) 0.0318(11) 0.0080(9) -0.0006(8) 0.0004(9)
C43 0.0292(10) 0.0355(12) 0.0250(10) 0.0086(9) -0.0004(8) -0.0014(9)
C44 0.0273(10) 0.0275(11) 0.0213(9) 0.0037(8) 0.0038(8) -0.0014(8)

loop_
_atom_type_symbol
_atom_type_description
_atom_type_scat_dispersion_real
_atom_type_scat_dispersion_imag
_atom_type_scat_source
C C 0.0033 0.0016 'International Tables Vol C Tables 4.2.6.8 and 6.1.1.4'
H H 0.0000 0.0000 'International Tables Vol C Tables 4.2.6.8 and 6.1.1.4'
N N 0.0061 0.0033 'International Tables Vol C Tables 4.2.6.8 and 6.1.1.4'
Zn Zn 0.2839 1.4301 'International Tables Vol C Tables 4.2.6.8 and 6.1.1.4'

loop_
_geom_angle_atom_site_label_1
_geom_angle_atom_site_label_2
_geom_angle_atom_site_label_3
_geom_angle
N4 Zn1 N2 176.48(7)
N4 Zn1 N3 88.41(6)
N2 Zn1 N3 88.44(6)
N4 Zn1 N1 91.55(6)
N2 Zn1 N1 91.75(6)
N3 Zn1 N1 173.70(7)
C1 N1 C4 106.66(15)
C1 N1 Zn1 126.34(12)
C4 N1 Zn1 126.63(13)
C6 N2 C9 105.25(15)
C6 N2 Zn1 121.22(13)
C9 N2 Zn1 130.88(12)
C11 N3 C14 106.90(15)
C11 N3 Zn1 126.87(12)
C14 N3 Zn1 126.20(13)
C19 N4 C16 105.72(16)
C19 N4 Zn1 121.85(12)
C16 N4 Zn1 132.39(13)
N1 C1 C20 121.88(17)
N1 C1 C2 109.53(16)
C20 C1 C2 128.59(18)
C3 C2 C1 107.31(17)
C2 C3 C4 107.17(16)
N1 C4 C5 121.60(17)
N1 C4 C3 109.31(17)
C5 C4 C3 129.00(17)
C4 C5 C6 123.89(17)
C4 C5 C21 130.95(18)
C6 C5 C21 104.51(17)
N2 C6 C5 134.58(18)
N2 C6 C7 112.60(17)
C5 C6 C7 112.41(17)
C8 C7 C6 106.49(16)
C8 C7 C22 146.40(19)
C6 C7 C22 106.60(17)
C7 C8 C9 106.19(17)
N2 C9 C10 123.44(16)
N2 C9 C8 109.42(16)
C10 C9 C8 126.81(17)
C9 C10 C11 124.25(17)
C9 C10 C27 118.49(16)
C11 C10 C27 116.97(16)
N3 C11 C10 125.04(16)
N3 C11 C12 109.53(15)
C10 C11 C12 125.39(17)
C13 C12 C11 107.19(17)
C12 C13 C14 107.22(16)
N3 C14 C15 125.41(16)
N3 C14 C13 109.15(16)
C15 C14 C13 125.45(16)
C16 C15 C14 124.90(16)
C16 C15 C33 117.75(17)
C14 C15 C33 117.32(16)
N4 C16 C15 122.57(17)
N4 C16 C17 109.30(16)
C15 C16 C17 128.03(17)
C18 C17 C16 106.30(16)
C17 C18 C19 106.12(17)
C17 C18 C40 147.65(18)
C19 C18 C40 106.18(16)
N4 C19 C20 134.79(18)
N4 C19 C18 112.54(16)
C20 C19 C18 112.56(17)
C1 C20 C19 123.24(17)
C1 C20 C39 132.19(17)
C19 C20 C39 104.57(16)
C26 C21 C22 119.18(18)
C26 C21 C5 131.50(19)
C22 C21 C5 109.25(16)
C23 C22 C21 120.51(18)
C23 C22 C7 132.29(19)
C21 C22 C7 107.11(17)
C22 C23 C24 119.2(2)
C25 C24 C23 120.51(19)
C24 C25 C26 120.90(19)
C21 C26 C25 119.6(2)
C32 C27 C28 118.10(18)
C32 C27 C10 122.34(18)
C28 C27 C10 119.51(18)
C29 C28 C27 120.87(19)
C30 C29 C28 120.21(19)
C31 C30 C29 119.67(19)
C30 C31 C32 120.1(2)
C27 C32 C31 120.99(19)
C34 C33 C38 118.82(17)
C34 C33 C15 120.71(17)
C38 C33 C15 120.47(17)
C33 C34 C35 120.84(18)
C36 C35 C34 119.75(19)
C37 C36 C35 119.88(18)
C36 C37 C38 120.45(19)
C37 C38 C33 120.22(19)
C44 C39 C40 119.36(18)
C44 C39 C20 131.15(18)
C40 C39 C20 109.37(16)
C41 C40 C39 120.39(18)
C41 C40 C18 132.31(18)
C39 C40 C18 107.26(17)
C40 C41 C42 119.71(18)
C43 C42 C41 120.4(2)
C42 C43 C44 120.94(19)
C39 C44 C43 119.23(18)

loop_
_geom_bond_atom_site_label_1
_geom_bond_atom_site_label_2
_geom_bond_distance
Zn1 N4 1.9503(16)
Zn1 N2 1.9620(16)
Zn1 N3 2.0768(15)
Zn1 N1 2.1372(16)
N1 C1 1.372(2)
N1 C4 1.378(2)
N2 C6 1.350(2)
N2 C9 1.389(2)
N3 C11 1.366(2)
N3 C14 1.382(2)
N4 C19 1.339(2)
N4 C16 1.388(2)
C1 C20 1.397(3)
C1 C2 1.448(2)
C2 C3 1.346(3)
C3 C4 1.450(3)
C4 C5 1.394(3)
C5 C6 1.409(3)
C5 C21 1.499(3)
C6 C7 1.424(3)
C7 C8 1.363(3)
C7 C22 1.473(3)
C8 C9 1.467(2)
C9 C10 1.404(2)
C10 C11 1.427(3)
C10 C27 1.496(3)
C11 C12 1.439(2)
C12 C13 1.357(3)
C13 C14 1.437(2)
C14 C15 1.415(3)
C15 C16 1.402(3)
C15 C33 1.501(2)
C16 C17 1.461(3)
C17 C18 1.367(3)
C18 C19 1.431(3)
C18 C40 1.468(3)
C19 C20 1.405(2)
C20 C39 1.490(3)
C21 C26 1.387(3)
C21 C22 1.427(3)
C22 C23 1.386(3)
C23 C24 1.400(3)
C24 C25 1.377(3)
C25 C26 1.401(3)
C27 C32 1.390(3)
C27 C28 1.401(3)
C28 C29 1.388(3)
C29 C30 1.384(3)
C30 C31 1.384(3)
C31 C32 1.392(3)
C33 C34 1.388(3)
C33 C38 1.397(3)
C34 C35 1.395(3)
C35 C36 1.385(3)
C36 C37 1.382(3)
C37 C38 1.390(3)
C39 C44 1.388(3)
C39 C40 1.429(3)
C40 C41 1.378(3)
C41 C42 1.392(3)
C42 C43 1.382(3)
C43 C44 1.402(3)

loop_
_geom_torsion_atom_site_label_1
_geom_torsion_atom_site_label_2
_geom_torsion_atom_site_label_3
_geom_torsion_atom_site_label_4
_geom_torsion
N4 Zn1 N1 C1 -4.11(16)
N2 Zn1 N1 C1 177.13(16)
N3 Zn1 N1 C1 85.5(6)
N4 Zn1 N1 C4 -176.22(16)
N2 Zn1 N1 C4 5.02(17)
N3 Zn1 N1 C4 -86.6(6)
N4 Zn1 N2 C6 -164.7(11)
N3 Zn1 N2 C6 168.52(16)
N1 Zn1 N2 C6 -5.19(16)
N4 Zn1 N2 C9 36.7(12)
N3 Zn1 N2 C9 9.86(19)
N1 Zn1 N2 C9 -163.84(18)
N4 Zn1 N3 C11 179.70(17)
N2 Zn1 N3 C11 -1.89(17)
N1 Zn1 N3 C11 89.9(6)
N4 Zn1 N3 C14 -3.02(17)
N2 Zn1 N3 C14 175.39(17)
N1 Zn1 N3 C14 -92.8(6)
N2 Zn1 N4 C19 158.5(11)
N3 Zn1 N4 C19 -174.68(16)
N1 Zn1 N4 C19 -0.98(16)
N2 Zn1 N4 C16 -24.2(12)
N3 Zn1 N4 C16 2.59(18)
N1 Zn1 N4 C16 176.30(18)
C4 N1 C1 C20 -179.41(18)
Zn1 N1 C1 C20 7.2(3)
C4 N1 C1 C2 1.1(2)
Zn1 N1 C1 C2 -172.31(13)
N1 C1 C2 C3 -1.0(2)
C20 C1 C2 C3 179.5(2)
C1 C2 C3 C4 0.5(2)
C1 N1 C4 C5 -177.61(18)
Zn1 N1 C4 C5 -4.2(3)
C1 N1 C4 C3 -0.8(2)
Zn1 N1 C4 C3 172.59(13)
C2 C3 C4 N1 0.2(2)
C2 C3 C4 C5 176.7(2)
N1 C4 C5 C6 2.5(3)
C3 C4 C5 C6 -173.6(2)
N1 C4 C5 C21 171.72(19)
C3 C4 C5 C21 -4.4(4)
C9 N2 C6 C5 169.5(2)
Zn1 N2 C6 C5 6.1(3)
C9 N2 C6 C7 -2.5(2)
Zn1 N2 C6 C7 -165.89(14)
C4 C5 C6 N2 -3.8(4)
C21 C5 C6 N2 -175.4(2)
C4 C5 C6 C7 168.19(19)
C21 C5 C6 C7 -3.4(2)
N2 C6 C7 C8 1.9(2)
C5 C6 C7 C8 -171.90(18)
N2 C6 C7 C22 175.99(17)
C5 C6 C7 C22 2.2(2)
C6 C7 C8 C9 -0.5(2)
C22 C7 C8 C9 -170.2(3)
C6 N2 C9 C10 -171.73(19)
Zn1 N2 C9 C10 -10.6(3)
C6 N2 C9 C8 2.1(2)
Zn1 N2 C9 C8 163.25(15)
C7 C8 C9 N2 -1.0(2)
C7 C8 C9 C10 172.6(2)
N2 C9 C10 C11 0.0(3)
C8 C9 C10 C11 -172.6(2)
N2 C9 C10 C27 173.67(18)
C8 C9 C10 C27 1.0(3)
C14 N3 C11 C10 176.53(19)
Zn1 N3 C11 C10 -5.8(3)
C14 N3 C11 C12 -1.4(2)
Zn1 N3 C11 C12 176.33(14)
C9 C10 C11 N3 8.1(3)
C27 C10 C11 N3 -165.62(19)
C9 C10 C11 C12 -174.3(2)
C27 C10 C11 C12 12.0(3)
N3 C11 C12 C13 0.8(2)
C10 C11 C12 C13 -177.1(2)
C11 C12 C13 C14 0.1(2)
C11 N3 C14 C15 -178.65(19)
Zn1 N3 C14 C15 3.6(3)
C11 N3 C14 C13 1.4(2)
Zn1 N3 C14 C13 -176.31(13)
C12 C13 C14 N3 -0.9(2)
C12 C13 C14 C15 179.14(19)
N3 C14 C15 C16 -2.6(3)
C13 C14 C15 C16 177.31(19)
N3 C14 C15 C33 175.53(18)
C13 C14 C15 C33 -4.5(3)
C19 N4 C16 C15 175.11(18)
Zn1 N4 C16 C15 -2.5(3)
C19 N4 C16 C17 -1.5(2)
Zn1 N4 C16 C17 -179.13(14)
C14 C15 C16 N4 1.8(3)
C33 C15 C16 N4 -176.30(18)
C14 C15 C16 C17 177.81(19)
C33 C15 C16 C17 -0.3(3)
N4 C16 C17 C18 0.8(2)
C15 C16 C17 C18 -175.6(2)
C16 C17 C18 C19 0.2(2)
C16 C17 C18 C40 177.0(3)
C16 N4 C19 C20 -174.1(2)
Zn1 N4 C19 C20 3.8(3)
C16 N4 C19 C18 1.7(2)
Zn1 N4 C19 C18 179.64(13)
C17 C18 C19 N4 -1.3(2)
C40 C18 C19 N4 -179.47(16)
C17 C18 C19 C20 175.53(17)
C40 C18 C19 C20 -2.7(2)
N1 C1 C20 C19 -4.7(3)
C2 C1 C20 C19 174.68(19)
N1 C1 C20 C39 176.09(19)
C2 C1 C20 C39 -4.5(4)
N4 C19 C20 C1 -1.3(4)
C18 C19 C20 C1 -177.17(18)
N4 C19 C20 C39 178.0(2)
C18 C19 C20 C39 2.2(2)
C4 C5 C21 C26 9.5(4)
C6 C5 C21 C26 -179.7(2)
C4 C5 C21 C22 -167.4(2)
C6 C5 C21 C22 3.4(2)
C26 C21 C22 C23 -2.6(3)
C5 C21 C22 C23 174.70(19)
C26 C21 C22 C7 -179.48(18)
C5 C21 C22 C7 -2.2(2)
C8 C7 C22 C23 -6.5(5)
C6 C7 C22 C23 -176.3(2)
C8 C7 C22 C21 169.8(3)
C6 C7 C22 C21 0.1(2)
C21 C22 C23 C24 1.9(3)
C7 C22 C23 C24 177.9(2)
C22 C23 C24 C25 -0.2(3)
C23 C24 C25 C26 -0.8(3)
C22 C21 C26 C25 1.6(3)
C5 C21 C26 C25 -175.0(2)
C24 C25 C26 C21 0.1(3)
C9 C10 C27 C32 56.2(3)
C11 C10 C27 C32 -129.7(2)
C9 C10 C27 C28 -121.2(2)
C11 C10 C27 C28 52.9(3)
C32 C27 C28 C29 -0.8(3)
C10 C27 C28 C29 176.71(18)
C27 C28 C29 C30 0.7(3)
C28 C29 C30 C31 0.2(3)
C29 C30 C31 C32 -1.1(3)
C28 C27 C32 C31 -0.1(3)
C10 C27 C32 C31 -177.54(18)
C30 C31 C32 C27 1.1(3)
C16 C15 C33 C34 -65.9(2)
C14 C15 C33 C34 115.8(2)
C16 C15 C33 C38 114.6(2)
C14 C15 C33 C38 -63.7(3)
C38 C33 C34 C35 0.5(3)
C15 C33 C34 C35 -179.00(18)
C33 C34 C35 C36 -1.3(3)
C34 C35 C36 C37 0.7(3)
C35 C36 C37 C38 0.7(3)
C36 C37 C38 C33 -1.5(3)
C34 C33 C38 C37 0.8(3)
C15 C33 C38 C37 -179.60(18)
C1 C20 C39 C44 -5.7(4)
C19 C20 C39 C44 175.0(2)
C1 C20 C39 C40 178.4(2)
C19 C20 C39 C40 -0.9(2)
C44 C39 C40 C41 0.9(3)
C20 C39 C40 C41 177.32(18)
C44 C39 C40 C18 -177.13(18)
C20 C39 C40 C18 -0.7(2)
C17 C18 C40 C41 7.5(5)
C19 C18 C40 C41 -175.7(2)
C17 C18 C40 C39 -174.8(3)
C19 C18 C40 C39 2.0(2)
C39 C40 C41 C42 -0.9(3)
C18 C40 C41 C42 176.5(2)
C40 C41 C42 C43 0.4(4)
C41 C42 C43 C44 0.1(4)
C40 C39 C44 C43 -0.3(3)
C20 C39 C44 C43 -175.9(2)
C42 C43 C44 C39 -0.2(3)
